data_7160885
loop_
_publ_author_name
'Gapare, Rosinah Liandrah'
'Diaz-Rodriguez, Roberto M'
'Williams, Victoria A.'
'Atwood, Mark'
'Cotnam, Michael J.'
'Hilborn, James W.'
'Johnson, Erin R.'
'Robertson, Katherine N.'
'Thompson, Alison'

_publ_section_title
;
 Reactivity of an aza-dipyrrin and an aza-BODIPY motif bearing two
 2-pyridyl units: an emissive NNN binding pocket.
;
_journal_issue 45
_journal_name_full 'Organic &amp; biomolecular chemistry'
_journal_page_first 10391
_journal_page_last 10397
_journal_paper_doi 10.1039/d5ob01628b
_journal_volume 23
_journal_year 2025
_chemical_formula_moiety '2(C16 H11.50 B0.50 Cl0.50 F N3 O2 Zn0.50),  2(C16 H12 Cl0.50 N3 O2 Zn0.50),  2(Cl0.50 O2)'
_chemical_formula_sum 'C32 H23.5 B0.5 Cl2 F N6 O8 Zn'
_chemical_formula_weight 780.74
_space_group_crystal_system monoclinic
_space_group_IT_number 12
_space_group_name_Hall '-C 2y'
_space_group_name_H-M_alt 'C 1 2/m 1'
_atom_sites_solution_hydrogens mixed
_atom_sites_solution_primary dual
_audit_creation_method SHELXL-2019/3
_audit_update_record
;
2025-09-08 deposited with the CCDC.	2025-10-27 downloaded from the CCDC.
;
_cell_angle_alpha 90
_cell_angle_beta 98.7872(13)
_cell_angle_gamma 90
_cell_formula_units_Z 4
_cell_length_a 26.9988(10)
_cell_length_b 15.4607(6)
_cell_length_c 7.3713(3)
_cell_measurement_reflns_used 9965
_cell_measurement_temperature 150(2)
_cell_measurement_theta_max 30.4441
_cell_measurement_theta_min 2.6348
_cell_volume 3040.8(2)
_computing_cell_refinement 'SAINT V8.40B (Bruker AXS LLC, 2019)'
_computing_data_collection 'Bruker Instrument Service v8.5.0.11 RC8'
_computing_data_reduction 'SAINT V8.40B (Bruker AXS LLC, 2019)'
_computing_structure_refinement 'SHELXL-2019/2 (Sheldrick, 2019)'
_computing_structure_solution 'SHELXT-2014 (Sheldrick, 2015)'
_diffrn_ambient_temperature 150(2)
_diffrn_detector '100 \\times 140 mm^2^ CMOS sensor'
_diffrn_detector_area_resol_mean 7.3910
_diffrn_detector_type 'Bruker PHOTON III'
_diffrn_measured_fraction_theta_full 0.999
_diffrn_measured_fraction_theta_max 0.999
_diffrn_measurement_device '\k--geometry diffractometer'
_diffrn_measurement_device_type 'Bruker D8 VENTURE'
_diffrn_radiation_monochromator 'multilayer mirror'
_diffrn_radiation_type MoK\a
_diffrn_radiation_wavelength 0.71073
_diffrn_reflns_av_R_equivalents 0.0439
_diffrn_reflns_av_unetI/netI 0.0215
_diffrn_reflns_Laue_measured_fraction_full 0.999
_diffrn_reflns_Laue_measured_fraction_max 0.999
_diffrn_reflns_limit_h_max 33
_diffrn_reflns_limit_h_min -33
_diffrn_reflns_limit_k_max 19
_diffrn_reflns_limit_k_min -19
_diffrn_reflns_limit_l_max 9
_diffrn_reflns_limit_l_min -9
_diffrn_reflns_number 29994
_diffrn_reflns_point_group_measured_fraction_full 0.999
_diffrn_reflns_point_group_measured_fraction_max 0.999
_diffrn_reflns_theta_full 25.242
_diffrn_reflns_theta_max 26.371
_diffrn_reflns_theta_min 2.635
_diffrn_source_current 1.4
_diffrn_source_power 0.07
_diffrn_source_type 'Incoatec I\mS 3.0'
_diffrn_source_voltage 50
_exptl_absorpt_coefficient_mu 1.056
_exptl_absorpt_correction_T_max 0.7461
_exptl_absorpt_correction_T_min 0.6671
_exptl_absorpt_correction_type multi-scan
_exptl_absorpt_process_details
;
Krause, L., Herbst-Irmer, R., Sheldrick, G. M., Stalke, D. (2015).
J. Appl. Cryst. 48, 3-10.
;
_exptl_crystal_colour brown-gold
_exptl_crystal_density_diffrn 1.705
_exptl_crystal_description 'small rectangular prism'
_exptl_crystal_F_000 1588
_exptl_crystal_size_max 0.150
_exptl_crystal_size_mid 0.050
_exptl_crystal_size_min 0.017
_refine_diff_density_max 0.795
_refine_diff_density_min -0.968
_refine_diff_density_rms 0.102
_refine_ls_extinction_method none
_refine_ls_goodness_of_fit_ref 1.094
_refine_ls_hydrogen_treatment mixed
_refine_ls_matrix_type full
_refine_ls_number_parameters 284
_refine_ls_number_reflns 3244
_refine_ls_number_restraints 263
_refine_ls_restrained_S_all 1.055
_refine_ls_R_factor_all 0.0763
_refine_ls_R_factor_gt 0.0574
_refine_ls_shift/su_max 0.000
_refine_ls_shift/su_mean 0.000
_refine_ls_structure_factor_coef Fsqd
_refine_ls_weighting_details 'w=1/[\s^2^(Fo^2^)+(0.0721P)^2^+17.7450P] where P=(Fo^2^+2Fc^2^)/3'
_refine_ls_weighting_scheme calc
_refine_ls_wR_factor_gt 0.1406
_refine_ls_wR_factor_ref 0.1626
_reflns_Friedel_coverage 0.000
_reflns_number_gt 2658
_reflns_number_total 3244
_reflns_threshold_expression 'I > 2\s(I)'
_cod_data_source_file d5ob01628b2.cif
_cod_data_source_block cmpd1ZnB_AT030
_cod_original_sg_symbol_H-M 'C 2/m'
_cod_original_formula_sum 'C32 H23.50 B0.50 Cl2 F N6 O8 Zn'
_cod_database_code 7160885
_shelx_shelxl_version_number 2019/3
_shelx_space_group_comment
;
The symmetry employed for this shelxl refinement is uniquely defined
by the following loop, which should always be used as a source of
symmetry information in preference to the above space-group names.
They are only intended as comments.
;
_shelx_estimated_absorpt_t_min 0.858
_shelx_estimated_absorpt_t_max 0.982
_diffrn_source_source 'microfocus sealed tube'

loop_
_space_group_symop_operation_xyz
'x, y, z'
'-x, y, -z'
'x+1/2, y+1/2, z'
'-x+1/2, y+1/2, -z'
'-x, -y, -z'
'x, -y, z'
'-x+1/2, -y+1/2, -z'
'x+1/2, -y+1/2, z'

loop_
_atom_site_label
_atom_site_type_symbol
_atom_site_fract_x
_atom_site_fract_y
_atom_site_fract_z
_atom_site_U_iso_or_equiv
_atom_site_adp_type
_atom_site_occupancy
_atom_site_site_symmetry_order
_atom_site_calc_flag
_atom_site_refinement_flags_posn
_atom_site_refinement_flags_adp
_atom_site_refinement_flags_occupancy
_atom_site_disorder_assembly
_atom_site_disorder_group
Cl1 Cl 0.31503(5) 0.500000 0.46284(19) 0.0360(3) Uani 1 2 d S T P . .
O1 O 0.3122(3) 0.5895(5) 0.3851(13) 0.053(2) Uani 0.5 1 d . . P . .
O2 O 0.3183(3) 0.4421(5) 0.3152(9) 0.0394(17) Uani 0.5 1 d . . P . .
O3 O 0.35776(19) 0.500000 0.6006(7) 0.0543(13) Uani 1 2 d S T P . .
O4 O 0.2702(2) 0.487(2) 0.5379(9) 0.059(6) Uani 0.5 1 d . . P . .
Cl2 Cl 0.10406(6) 0.500000 0.8065(2) 0.0397(4) Uani 1 2 d S T P . .
O5 O 0.1156(10) 0.5743(15) 0.905(4) 0.066(5) Uani 0.5 1 d . . P . .
O6 O 0.1429(3) 0.485(2) 0.7037(11) 0.084(7) Uani 0.5 1 d . . P . .
O7 O 0.0575(2) 0.500000 0.6870(9) 0.0701(17) Uani 1 2 d S T P . .
O8 O 0.1028(10) 0.4263(17) 0.929(3) 0.057(5) Uani 0.5 1 d . . P . .
Zn1 Zn 0.30021(2) 0.500000 0.03249(9) 0.0331(2) Uani 1 2 d S T P . .
N1 N 0.44918(11) 0.4145(2) 0.1614(4) 0.0259(6) Uani 1 1 d D . . . .
H1N H 0.467(6) 0.462(7) 0.20(2) 0.039 Uiso 0.25 1 d D U P A 1
B1 B 0.4833(5) 0.500000 0.2439(17) 0.029(2) Uani 0.5 2 d S T P B 2
F1 F 0.5260(2) 0.500000 0.1643(9) 0.0313(13) Uani 0.5 2 d S T P B 2
F2 F 0.4905(2) 0.500000 0.4264(8) 0.0312(13) Uani 0.5 2 d S T P B 2
N2 N 0.37749(16) 0.500000 0.0402(6) 0.0245(9) Uani 1 2 d S T P . .
N3 N 0.29132(12) 0.3815(2) -0.0853(4) 0.0307(7) Uani 1 1 d . . . . .
N4 N 0.22642(18) 0.500000 0.1029(7) 0.0350(10) Uani 1 2 d S T P . .
C1 C 0.45882(14) 0.3284(2) 0.1712(5) 0.0279(7) Uani 1 1 d . . . . .
C2 C 0.41509(15) 0.2820(3) 0.0880(5) 0.0305(8) Uani 1 1 d . . . . .
H2 H 0.412096 0.220955 0.076143 0.037 Uiso 1 1 calc R U . . .
C3 C 0.37842(13) 0.3414(2) 0.0286(5) 0.0264(7) Uani 1 1 d . . . . .
C4 C 0.40024(13) 0.4244(2) 0.0753(5) 0.0258(7) Uani 1 1 d . . . . .
C5 C 0.50534(13) 0.2881(2) 0.2587(5) 0.0275(7) Uani 1 1 d . . . . .
C6 C 0.54678(15) 0.3356(3) 0.3436(6) 0.0346(8) Uani 1 1 d . . . . .
H6 H 0.546344 0.396970 0.339441 0.042 Uiso 1 1 calc R U . . .
C7 C 0.58843(15) 0.2922(3) 0.4338(6) 0.0391(9) Uani 1 1 d . . . . .
H7 H 0.616480 0.324374 0.491362 0.047 Uiso 1 1 calc R U . . .
C8 C 0.58961(15) 0.2033(3) 0.4408(6) 0.0397(9) Uani 1 1 d . . . . .
H8 H 0.617971 0.174490 0.505745 0.048 Uiso 1 1 calc R U . . .
C9 C 0.54970(15) 0.1562(3) 0.3538(7) 0.0404(10) Uani 1 1 d . . . . .
H9 H 0.550967 0.094811 0.356200 0.049 Uiso 1 1 calc R U . . .
C10 C 0.50774(14) 0.1977(3) 0.2627(6) 0.0339(8) Uani 1 1 d . . . . .
H10 H 0.480404 0.164659 0.202545 0.041 Uiso 1 1 calc R U . . .
C11 C 0.32856(14) 0.3216(2) -0.0726(5) 0.0282(7) Uani 1 1 d . . . . .
C12 C 0.31934(16) 0.2411(3) -0.1545(6) 0.0349(9) Uani 1 1 d . . . . .
H12 H 0.345302 0.199111 -0.144486 0.042 Uiso 1 1 calc R U . . .
C13 C 0.27267(16) 0.2218(3) -0.2502(6) 0.0389(9) Uani 1 1 d . . . . .
H13 H 0.266353 0.166836 -0.306662 0.047 Uiso 1 1 calc R U . . .
C14 C 0.23540(16) 0.2831(3) -0.2629(5) 0.0389(9) Uani 1 1 d . . . . .
H14 H 0.202993 0.271299 -0.328277 0.047 Uiso 1 1 calc R U . . .
C15 C 0.24580(15) 0.3611(3) -0.1802(5) 0.0371(9) Uani 1 1 d . . . . .
H15 H 0.219922 0.403176 -0.189394 0.044 Uiso 1 1 calc R U . . .
C16 C 0.1950(2) 0.500000 0.1887(8) 0.0355(12) Uani 1 2 d S T P . .
C17 C 0.1558(3) 0.500000 0.3044(10) 0.0522(17) Uani 1 2 d S T P . .
H17A H 0.168091 0.471091 0.420878 0.078 Uiso 0.5 1 calc R U P . .
H17B H 0.126351 0.469158 0.241670 0.078 Uiso 0.5 1 calc R U P . .
H17C H 0.146546 0.559751 0.328375 0.078 Uiso 0.5 1 calc R U P . .

loop_
_atom_site_aniso_label
_atom_site_aniso_U_11
_atom_site_aniso_U_22
_atom_site_aniso_U_33
_atom_site_aniso_U_23
_atom_site_aniso_U_13
_atom_site_aniso_U_12
Cl1 0.0377(7) 0.0372(8) 0.0321(7) 0.000 0.0022(5) 0.000
O1 0.049(4) 0.031(4) 0.071(6) 0.010(4) -0.019(4) -0.003(3)
O2 0.049(4) 0.045(5) 0.025(3) -0.005(3) 0.008(3) 0.009(3)
O3 0.053(3) 0.055(3) 0.047(3) 0.000 -0.019(2) 0.000
O4 0.059(3) 0.080(19) 0.047(3) -0.007(5) 0.034(3) -0.007(6)
Cl2 0.0460(8) 0.0256(7) 0.0456(8) 0.000 0.0010(6) 0.000
O5 0.069(12) 0.023(5) 0.098(11) -0.020(6) -0.014(7) 0.004(6)
O6 0.076(4) 0.11(2) 0.068(4) -0.033(9) 0.023(3) -0.007(7)
O7 0.066(3) 0.051(3) 0.079(4) 0.000 -0.034(3) 0.000
O8 0.070(12) 0.041(6) 0.054(6) 0.018(5) -0.011(6) -0.030(7)
Zn1 0.0297(4) 0.0344(4) 0.0355(4) 0.000 0.0056(3) 0.000
N1 0.0256(15) 0.0237(15) 0.0286(15) 0.0006(12) 0.0052(11) -0.0001(12)
B1 0.032(5) 0.023(5) 0.032(5) 0.000 0.013(4) 0.000
F1 0.032(3) 0.027(3) 0.038(3) 0.000 0.016(3) 0.000
F2 0.037(3) 0.028(3) 0.030(3) 0.000 0.009(2) 0.000
N2 0.026(2) 0.023(2) 0.024(2) 0.000 0.0036(16) 0.000
N3 0.0303(15) 0.0315(17) 0.0299(15) 0.0027(13) 0.0035(12) -0.0039(13)
N4 0.029(2) 0.037(3) 0.039(3) 0.000 0.0051(19) 0.000
C1 0.0315(17) 0.0263(18) 0.0277(17) 0.0041(14) 0.0104(14) 0.0020(14)
C2 0.039(2) 0.0221(18) 0.0312(19) 0.0009(15) 0.0086(15) 0.0000(15)
C3 0.0304(17) 0.0230(18) 0.0266(17) 0.0002(14) 0.0072(13) -0.0012(14)
C4 0.0277(17) 0.0242(18) 0.0252(17) 0.0005(14) 0.0035(13) -0.0016(13)
C5 0.0288(17) 0.0269(18) 0.0283(17) 0.0031(14) 0.0090(14) 0.0027(14)
C6 0.0346(19) 0.0245(19) 0.047(2) -0.0056(17) 0.0121(16) -0.0033(15)
C7 0.0279(19) 0.047(2) 0.043(2) -0.0124(19) 0.0081(16) -0.0036(17)
C8 0.0287(19) 0.046(2) 0.044(2) -0.0007(19) 0.0037(16) 0.0057(17)
C9 0.034(2) 0.027(2) 0.060(3) 0.0062(19) 0.0060(18) 0.0050(16)
C10 0.0284(18) 0.0257(19) 0.047(2) 0.0025(17) 0.0052(16) 0.0012(15)
C11 0.0308(17) 0.0274(18) 0.0270(17) 0.0031(14) 0.0065(14) -0.0033(14)
C12 0.038(2) 0.029(2) 0.039(2) -0.0027(16) 0.0058(16) -0.0041(16)
C13 0.046(2) 0.035(2) 0.035(2) -0.0027(17) 0.0023(17) -0.0112(18)
C14 0.039(2) 0.046(2) 0.031(2) 0.0004(18) 0.0000(16) -0.0084(18)
C15 0.0326(19) 0.045(2) 0.033(2) 0.0007(17) 0.0023(15) -0.0008(17)
C16 0.038(3) 0.034(3) 0.034(3) 0.000 0.005(2) 0.000
C17 0.044(4) 0.062(5) 0.055(4) 0.000 0.021(3) 0.000

loop_
_atom_type_symbol
_atom_type_description
_atom_type_scat_dispersion_real
_atom_type_scat_dispersion_imag
_atom_type_scat_source
C C 0.0033 0.0016 'International Tables Vol C Tables 4.2.6.8 and 6.1.1.4'
H H 0.0000 0.0000 'International Tables Vol C Tables 4.2.6.8 and 6.1.1.4'
B B 0.0013 0.0007 'International Tables Vol C Tables 4.2.6.8 and 6.1.1.4'
Cl Cl 0.1484 0.1585 'International Tables Vol C Tables 4.2.6.8 and 6.1.1.4'
F F 0.0171 0.0103 'International Tables Vol C Tables 4.2.6.8 and 6.1.1.4'
N N 0.0061 0.0033 'International Tables Vol C Tables 4.2.6.8 and 6.1.1.4'
O O 0.0106 0.0060 'International Tables Vol C Tables 4.2.6.8 and 6.1.1.4'
Zn Zn 0.2839 1.4301 'International Tables Vol C Tables 4.2.6.8 and 6.1.1.4'

loop_
_geom_angle_atom_site_label_1
_geom_angle_atom_site_label_2
_geom_angle_atom_site_label_3
_geom_angle
_geom_angle_site_symmetry_1
_geom_angle_site_symmetry_3
_geom_angle_publ_flag
Cl1 O2 Zn1 115.4(5) . . ?
O2 Cl1 O1 107.1(6) . . ?
O3 Cl1 O1 105.3(3) . . ?
O4 Cl1 O1 106.6(13) . . ?
O3 Cl1 O2 114.2(4) . . ?
O4 Cl1 O2 111.4(11) . . ?
O3 Cl1 O4 111.7(4) . . ?
O5 Cl2 O6 107.0(14) . . ?
O5 Cl2 O7 115.9(12) . . ?
O5 Cl2 O8 110.6(5) . . ?
O6 Cl2 O7 109.2(5) . . ?
O6 Cl2 O8 107.3(16) . . ?
O7 Cl2 O8 106.4(10) . . ?
N3 Zn1 N3 129.47(18) 6_565 . ?
N3 Zn1 N2 93.70(10) . . ?
N3 Zn1 N4 92.88(11) . . ?
N2 Zn1 N4 164.55(18) . . ?
N3 Zn1 O2 138.6(2) 6_565 . ?
N3 Zn1 O2 91.8(2) . . ?
N2 Zn1 O2 84.2(2) . . ?
N4 Zn1 O2 81.6(2) . . ?
C1 N1 C4 107.2(3) . . ?
C1 N1 B1 131.7(4) . . ?
C4 N1 B1 121.0(4) . . ?
C1 N1 H1N 134(10) . . ?
C4 N1 H1N 119(10) . . ?
F2 B1 F1 115.5(10) . . ?
F2 B1 N1 110.8(5) . . ?
F1 B1 N1 107.3(6) . . ?
N1 B1 N1 104.4(7) . 6_565 ?
C4 N2 C4 123.4(4) . 6_565 ?
C4 N2 Zn1 116.0(2) . . ?
C4 N2 Zn1 116.0(2) 6_565 . ?
C15 N3 C11 118.6(4) . . ?
C15 N3 Zn1 118.1(3) . . ?
C11 N3 Zn1 123.3(3) . . ?
C16 N4 Zn1 160.4(5) . . ?
N1 C1 C2 109.2(3) . . ?
N1 C1 C5 126.0(3) . . ?
C2 C1 C5 124.8(4) . . ?
C3 C2 C1 107.9(3) . . ?
C3 C2 H2 126.0 . . ?
C1 C2 H2 126.0 . . ?
C2 C3 C4 105.8(3) . . ?
C2 C3 C11 125.7(4) . . ?
C4 C3 C11 128.3(3) . . ?
N2 C4 N1 124.6(3) . . ?
N2 C4 C3 125.5(3) . . ?
N1 C4 C3 109.9(3) . . ?
C10 C5 C6 118.8(4) . . ?
C10 C5 C1 118.0(4) . . ?
C6 C5 C1 123.2(4) . . ?
C7 C6 C5 119.6(4) . . ?
C7 C6 H6 120.2 . . ?
C5 C6 H6 120.2 . . ?
C8 C7 C6 120.8(4) . . ?
C8 C7 H7 119.6 . . ?
C6 C7 H7 119.6 . . ?
C9 C8 C7 120.0(4) . . ?
C9 C8 H8 120.0 . . ?
C7 C8 H8 120.0 . . ?
C8 C9 C10 120.4(4) . . ?
C8 C9 H9 119.8 . . ?
C10 C9 H9 119.8 . . ?
C9 C10 C5 120.4(4) . . ?
C9 C10 H10 119.8 . . ?
C5 C10 H10 119.8 . . ?
N3 C11 C12 119.9(3) . . ?
N3 C11 C3 120.3(3) . . ?
C12 C11 C3 119.8(4) . . ?
C13 C12 C11 120.4(4) . . ?
C13 C12 H12 119.8 . . ?
C11 C12 H12 119.8 . . ?
C14 C13 C12 119.1(4) . . ?
C14 C13 H13 120.4 . . ?
C12 C13 H13 120.4 . . ?
C15 C14 C13 118.8(4) . . ?
C15 C14 H14 120.6 . . ?
C13 C14 H14 120.6 . . ?
N3 C15 C14 123.2(4) . . ?
N3 C15 H15 118.4 . . ?
C14 C15 H15 118.4 . . ?
N4 C16 C17 178.2(7) . . ?
C16 C17 H17A 109.5 . . ?
C16 C17 H17B 109.5 . . ?
C16 C17 H17C 109.5 . . ?
H17A C17 H17B 109.5 . . ?
H17A C17 H17C 109.5 . . ?
H17B C17 H17C 109.5 . . ?

loop_
_geom_bond_atom_site_label_1
_geom_bond_atom_site_label_2
_geom_bond_distance
_geom_bond_site_symmetry_2
_geom_bond_publ_flag
Cl1 O3 1.416(5) . ?
Cl1 O4 1.421(8) . ?
Cl1 O2 1.422(7) . ?
Cl1 O1 1.495(8) . ?
O2 Zn1 2.252(7) . ?
Cl2 O5 1.37(2) . ?
Cl2 O6 1.403(9) . ?
Cl2 O7 1.421(5) . ?
Cl2 O8 1.458(19) . ?
Zn1 N3 2.026(3) 6_565 ?
Zn1 N3 2.026(3) . ?
Zn1 N2 2.079(4) . ?
Zn1 N4 2.134(5) . ?
N1 C1 1.356(5) . ?
N1 C4 1.384(5) . ?
N1 B1 1.672(9) . ?
N1 H1N 0.90(2) . ?
B1 F2 1.329(14) . ?
B1 F1 1.371(13) . ?
N2 C4 1.327(4) . ?
N2 C4 1.327(4) 6_565 ?
N3 C15 1.355(5) . ?
N3 C11 1.360(5) . ?
N4 C16 1.133(8) . ?
C1 C2 1.437(5) . ?
C1 C5 1.461(5) . ?
C2 C3 1.372(5) . ?
C2 H2 0.9500 . ?
C3 C4 1.433(5) . ?
C3 C11 1.468(5) . ?
C5 C10 1.399(5) . ?
C5 C6 1.403(5) . ?
C6 C7 1.388(6) . ?
C6 H6 0.9500 . ?
C7 C8 1.376(7) . ?
C7 H7 0.9500 . ?
C8 C9 1.375(6) . ?
C8 H8 0.9500 . ?
C9 C10 1.383(6) . ?
C9 H9 0.9500 . ?
C10 H10 0.9500 . ?
C11 C12 1.389(6) . ?
C12 C13 1.379(6) . ?
C12 H12 0.9500 . ?
C13 C14 1.375(6) . ?
C13 H13 0.9500 . ?
C14 C15 1.360(6) . ?
C14 H14 0.9500 . ?
C15 H15 0.9500 . ?
C16 C17 1.457(8) . ?
C17 H17A 0.9800 . ?
C17 H17B 0.9800 . ?
C17 H17C 0.9800 . ?

loop_
_geom_hbond_atom_site_label_D
_geom_hbond_atom_site_label_H
_geom_hbond_atom_site_label_A
_geom_hbond_distance_DH
_geom_hbond_distance_HA
_geom_hbond_distance_DA
_geom_hbond_angle_DHA
_geom_hbond_site_symmetry_A
_geom_hbond_publ_flag
N1 H1N^a N1 0.90(2) 1.97(14) 2.642(6) 130(15) 6_565 yes

loop_
_geom_torsion_atom_site_label_1
_geom_torsion_atom_site_label_2
_geom_torsion_atom_site_label_3
_geom_torsion_atom_site_label_4
_geom_torsion
_geom_torsion_site_symmetry_1
_geom_torsion_site_symmetry_2
_geom_torsion_site_symmetry_3
_geom_torsion_site_symmetry_4
_geom_torsion_publ_flag
O3 Cl1 O2 Zn1 -129.7(4) . . . . ?
O4 Cl1 O2 Zn1 102.6(11) . . . . ?
O1 Cl1 O2 Zn1 -13.5(5) . . . . ?
C1 N1 B1 F2 -65.6(10) . . . . ?
C4 N1 B1 F2 109.1(7) . . . . ?
C1 N1 B1 F1 61.3(10) . . . . ?
C4 N1 B1 F1 -123.9(6) . . . . ?
C1 N1 B1 N1 175.0(3) . . . 6_565 ?
C4 N1 B1 N1 -10.3(9) . . . 6_565 ?
C4 N1 C1 C2 0.5(4) . . . . ?
B1 N1 C1 C2 175.8(6) . . . . ?
C4 N1 C1 C5 -177.2(3) . . . . ?
B1 N1 C1 C5 -1.9(8) . . . . ?
N1 C1 C2 C3 -0.5(4) . . . . ?
C5 C1 C2 C3 177.2(3) . . . . ?
C1 C2 C3 C4 0.3(4) . . . . ?
C1 C2 C3 C11 176.7(3) . . . . ?
C4 N2 C4 N1 3.8(7) 6_565 . . . ?
Zn1 N2 C4 N1 -151.1(3) . . . . ?
C4 N2 C4 C3 -175.4(3) 6_565 . . . ?
Zn1 N2 C4 C3 29.7(5) . . . . ?
C1 N1 C4 N2 -179.6(4) . . . . ?
B1 N1 C4 N2 4.5(7) . . . . ?
C1 N1 C4 C3 -0.3(4) . . . . ?
B1 N1 C4 C3 -176.2(5) . . . . ?
C2 C3 C4 N2 179.3(4) . . . . ?
C11 C3 C4 N2 3.0(6) . . . . ?
C2 C3 C4 N1 0.0(4) . . . . ?
C11 C3 C4 N1 -176.3(3) . . . . ?
N1 C1 C5 C10 177.2(4) . . . . ?
C2 C1 C5 C10 -0.2(6) . . . . ?
N1 C1 C5 C6 -0.6(6) . . . . ?
C2 C1 C5 C6 -178.0(4) . . . . ?
C10 C5 C6 C7 -1.8(6) . . . . ?
C1 C5 C6 C7 175.9(4) . . . . ?
C5 C6 C7 C8 0.0(6) . . . . ?
C6 C7 C8 C9 1.7(7) . . . . ?
C7 C8 C9 C10 -1.6(7) . . . . ?
C8 C9 C10 C5 -0.2(7) . . . . ?
C6 C5 C10 C9 1.9(6) . . . . ?
C1 C5 C10 C9 -175.9(4) . . . . ?
C15 N3 C11 C12 -0.7(5) . . . . ?
Zn1 N3 C11 C12 178.9(3) . . . . ?
C15 N3 C11 C3 179.8(3) . . . . ?
Zn1 N3 C11 C3 -0.6(5) . . . . ?
C2 C3 C11 N3 163.8(4) . . . . ?
C4 C3 C11 N3 -20.6(6) . . . . ?
C2 C3 C11 C12 -15.7(6) . . . . ?
C4 C3 C11 C12 159.9(4) . . . . ?
N3 C11 C12 C13 0.6(6) . . . . ?
C3 C11 C12 C13 -179.9(4) . . . . ?
C11 C12 C13 C14 -0.2(6) . . . . ?
C12 C13 C14 C15 -0.1(6) . . . . ?
C11 N3 C15 C14 0.4(6) . . . . ?
Zn1 N3 C15 C14 -179.2(3) . . . . ?
C13 C14 C15 N3 0.0(6) . . . . ?
